data_4335032
loop_
_publ_author_name
'Shuangliu Zhou'
'Zhangshuan Wu'
'Lingmin Zhou'
'Shaowu Wang'
'Lijun Zhang'
'Xiancui Zhu'
'Yun Wei'
'Jinhua Zhai'
'Jie Wu'

_publ_contact_author_address
;College of Chemistry and Materials Science
Anhui Normal University
Wuhu, Anhui 241000 China
;
_publ_contact_author_email swwang@mail.ahnu.edu.cn
_publ_contact_author_fax 0553-3883517
_publ_contact_author_name 'Shaowu Wang'
_publ_contact_author_phone 0553-3869310
_publ_section_title
;
 Controlled Synthesis of Racemic Indenyl Rare-Earth Metal Complexes via
 the Cooperation between the Intramolecular Coordination of Donor Atoms
 and a Bridge
;
_journal_name_full 'Inorganic Chemistry'
_journal_page_first 6417
_journal_page_last 6426
_journal_paper_doi 10.1021/ic4003109
_journal_volume 52
_journal_year 2013
_chemical_formula_sum 'C28 H35 N2 Si Sm'
_chemical_formula_weight 578.02
_chemical_name_systematic
; 
 ? 
;
_space_group_IT_number 33
_symmetry_cell_setting orthorhombic
_symmetry_space_group_name_Hall 'P 2c -2n'
_symmetry_space_group_name_H-M 'P n a 21'
_atom_sites_solution_hydrogens geom
_atom_sites_solution_primary direct
_atom_sites_solution_secondary difmap
_audit_creation_method SHELXL-97
_cell_angle_alpha 90.00
_cell_angle_beta 90.00
_cell_angle_gamma 90.00
_cell_formula_units_Z 4
_cell_length_a 16.577(14)
_cell_length_b 14.323(12)
_cell_length_c 10.305(9)
_cell_measurement_temperature 293(2)
_cell_volume 2447(4)
_computing_structure_refinement 'SHELXL-97 (Sheldrick, 1997)'
_computing_structure_solution 'SHELXS-97 (Sheldrick, 1990)'
_diffrn_ambient_temperature 293(2)
_diffrn_measured_fraction_theta_full 1.000
_diffrn_measured_fraction_theta_max 1.000
_diffrn_radiation_monochromator graphite
_diffrn_radiation_source 'fine-focus sealed tube'
_diffrn_radiation_type MoK\a
_diffrn_radiation_wavelength 0.71073
_diffrn_reflns_av_R_equivalents 0.2031
_diffrn_reflns_av_sigmaI/netI 0.2128
_diffrn_reflns_limit_h_max 19
_diffrn_reflns_limit_h_min -19
_diffrn_reflns_limit_k_max 15
_diffrn_reflns_limit_k_min -17
_diffrn_reflns_limit_l_max 12
_diffrn_reflns_limit_l_min -12
_diffrn_reflns_number 16515
_diffrn_reflns_theta_full 24.99
_diffrn_reflns_theta_max 24.99
_diffrn_reflns_theta_min 1.88
_exptl_absorpt_coefficient_mu 2.467
_exptl_absorpt_correction_T_max 1.000000
_exptl_absorpt_correction_T_min 0.709650
_exptl_absorpt_correction_type multi-scan
_exptl_crystal_density_diffrn 1.569
_exptl_crystal_F_000 1172
_exptl_crystal_size_max 0.32
_exptl_crystal_size_mid 0.28
_exptl_crystal_size_min 0.21
_refine_diff_density_max 1.238
_refine_diff_density_min -1.203
_refine_diff_density_rms 0.176
_refine_ls_abs_structure_details 'Flack H D (1983), Acta Cryst. A39, 876-881'
_refine_ls_abs_structure_Flack 0.00
_refine_ls_extinction_method none
_refine_ls_goodness_of_fit_ref 0.974
_refine_ls_hydrogen_treatment mixed
_refine_ls_matrix_type full
_refine_ls_number_parameters 294
_refine_ls_number_reflns 4296
_refine_ls_number_restraints 173
_refine_ls_restrained_S_all 0.959
_refine_ls_R_factor_all 0.1701
_refine_ls_R_factor_gt 0.0648
_refine_ls_shift/su_max 0.000
_refine_ls_shift/su_mean 0.000
_refine_ls_structure_factor_coef Fsqd
_refine_ls_weighting_details 'calc w=1/[\s^2^(Fo^2^)+(0.0341P)^2^+0.4016P] where P=(Fo^2^+2Fc^2^)/3'
_refine_ls_weighting_scheme calc
_refine_ls_wR_factor_gt 0.1006
_refine_ls_wR_factor_ref 0.1345
_reflns_number_gt 2174
_reflns_number_total 4296
_reflns_threshold_expression >2sigma(I)
_cod_data_source_file ic4003109_si_002_12.cif
_cod_data_source_block 19
_cod_database_code 4335032

loop_
_symmetry_equiv_pos_as_xyz
'x, y, z'
'-x, -y, z+1/2'
'x+1/2, -y+1/2, z'
'-x+1/2, y+1/2, z+1/2'

loop_
_atom_site_label
_atom_site_type_symbol
_atom_site_fract_x
_atom_site_fract_y
_atom_site_fract_z
_atom_site_U_iso_or_equiv
_atom_site_adp_type
_atom_site_occupancy
_atom_site_symmetry_multiplicity
_atom_site_calc_flag
_atom_site_refinement_flags
Sm1 Sm 0.22662(4) 0.68502(5) 0.83720(12) 0.0313(2) Uani 1 1 d .
Si1 Si 0.3775(3) 0.5553(3) 0.9686(4) 0.0318(12) Uani 1 1 d .
N2 N 0.1101(8) 0.6555(9) 0.6883(13) 0.036(4) Uani 1 1 d .
C13 C 0.2672(10) 0.5424(10) 0.9896(14) 0.031(4) Uani 1 1 d .
C12 C 0.2110(11) 0.5942(13) 1.0678(18) 0.029(5) Uani 1 1 d .
C20 C 0.2210(11) 0.6434(11) 1.1826(16) 0.046(4) Uani 1 1 d U
H20 H 0.2724 0.6502 1.2176 0.056 Uiso 1 1 calc R
C19 C 0.1576(10) 0.6813(13) 1.2441(16) 0.049(3) Uani 1 1 d U
H19 H 0.1656 0.7126 1.3221 0.059 Uiso 1 1 calc R
C18 C 0.0798(10) 0.6746(12) 1.1930(17) 0.047(3) Uani 1 1 d U
H18 H 0.0370 0.7021 1.2371 0.056 Uiso 1 1 calc R
C17 C 0.0658(11) 0.6293(12) 1.0814(19) 0.043(3) Uani 1 1 d U
H17 H 0.0138 0.6248 1.0481 0.051 Uiso 1 1 calc R
C16 C 0.1332(13) 0.5876(13) 1.014(2) 0.042(4) Uani 1 1 d U
C15 C 0.1379(10) 0.5307(11) 0.9042(16) 0.036(5) Uani 1 1 d .
C14 C 0.2183(10) 0.5045(9) 0.8935(15) 0.032(4) Uani 1 1 d .
H14 H 0.2375 0.4654 0.8285 0.039 Uiso 1 1 calc R
C25 C 0.0743(10) 0.5096(11) 0.8073(17) 0.051(5) Uani 1 1 d U
H25A H 0.0281 0.4834 0.8521 0.061 Uiso 1 1 calc R
H25B H 0.0945 0.4624 0.7482 0.061 Uiso 1 1 calc R
C26 C 0.0465(10) 0.5923(11) 0.7292(17) 0.048(4) Uani 1 1 d U
H26A H 0.0187 0.5696 0.6526 0.057 Uiso 1 1 calc R
H26B H 0.0078 0.6272 0.7804 0.057 Uiso 1 1 calc R
C27 C 0.0773(10) 0.7288(13) 0.6027(17) 0.053(5) Uani 1 1 d .
H27A H 0.1200 0.7703 0.5771 0.079 Uiso 1 1 calc R
H27B H 0.0366 0.7634 0.6483 0.079 Uiso 1 1 calc R
H27C H 0.0541 0.7005 0.5269 0.079 Uiso 1 1 calc R
C28 C 0.1778(15) 0.6118(18) 0.629(2) 0.077(10) Uani 1 1 d .
H28A H 0.1971 0.6399 0.5492 0.093 Uiso 1 1 calc R
H28B H 0.1772 0.5441 0.6264 0.093 Uiso 1 1 calc R
C10 C 0.4294(10) 0.5751(12) 1.1252(14) 0.045(5) Uani 1 1 d .
H10A H 0.4012 0.6222 1.1736 0.068 Uiso 1 1 calc R
H10B H 0.4837 0.5954 1.1093 0.068 Uiso 1 1 calc R
H10C H 0.4302 0.5180 1.1740 0.068 Uiso 1 1 calc R
C11 C 0.4172(9) 0.4487(9) 0.8877(13) 0.039(5) Uani 1 1 d .
H11A H 0.4253 0.4006 0.9513 0.059 Uiso 1 1 calc R
H11B H 0.4675 0.4629 0.8462 0.059 Uiso 1 1 calc R
H11C H 0.3791 0.4276 0.8239 0.059 Uiso 1 1 calc R
C2 C 0.3877(8) 0.6635(9) 0.8651(14) 0.025(4) Uani 1 1 d U
C1 C 0.3761(10) 0.6760(12) 0.7326(16) 0.030(3) Uani 1 1 d U
C9 C 0.3889(9) 0.6173(12) 0.6250(16) 0.032(3) Uani 1 1 d U
H9 H 0.4034 0.5552 0.6372 0.039 Uiso 1 1 calc R
C8 C 0.3801(9) 0.6513(11) 0.5058(16) 0.035(3) Uani 1 1 d U
H8 H 0.3899 0.6112 0.4366 0.042 Uiso 1 1 calc R
C7 C 0.3568(9) 0.7439(11) 0.4764(17) 0.040(4) Uani 1 1 d U
H7 H 0.3504 0.7642 0.3913 0.048 Uiso 1 1 calc R
C6 C 0.3445(9) 0.8014(11) 0.5783(15) 0.035(4) Uani 1 1 d .
H6 H 0.3278 0.8624 0.5624 0.041 Uiso 1 1 calc R
C5 C 0.3562(11) 0.7723(11) 0.7096(17) 0.017(4) Uani 1 1 d .
C4 C 0.3505(7) 0.8153(10) 0.824(3) 0.027(4) Uani 1 1 d .
C3 C 0.3686(13) 0.7489(15) 0.9215(18) 0.038(6) Uani 1 1 d .
H3 H 0.3679 0.7607 1.0102 0.046 Uiso 1 1 calc R
C21 C 0.3226(9) 0.9152(9) 0.850(3) 0.045(4) Uani 1 1 d U
H21A H 0.3517 0.9582 0.7946 0.054 Uiso 1 1 calc R
H21B H 0.3335 0.9319 0.9398 0.054 Uiso 1 1 calc R
C22 C 0.2322(9) 0.9217(9) 0.823(3) 0.041(4) Uani 1 1 d U
H22A H 0.2139 0.9845 0.8426 0.050 Uiso 1 1 calc R
H22B H 0.2228 0.9105 0.7316 0.050 Uiso 1 1 calc R
C23 C 0.1986(11) 0.8681(12) 1.0389(18) 0.060(6) Uani 1 1 d U
H23A H 0.1896 0.9324 1.0609 0.090 Uiso 1 1 calc R
H23B H 0.2533 0.8515 1.0591 0.090 Uiso 1 1 calc R
H23C H 0.1624 0.8294 1.0879 0.090 Uiso 1 1 calc R
C24 C 0.0971(9) 0.8705(11) 0.8753(18) 0.054(6) Uani 1 1 d U
H24A H 0.0661 0.8218 0.9153 0.081 Uiso 1 1 calc R
H24B H 0.0873 0.8705 0.7834 0.081 Uiso 1 1 calc R
H24C H 0.0815 0.9297 0.9111 0.081 Uiso 1 1 calc R
N1 N 0.1841(9) 0.8544(9) 0.9000(13) 0.043(4) Uani 1 1 d .

loop_
_atom_site_aniso_label
_atom_site_aniso_U_11
_atom_site_aniso_U_22
_atom_site_aniso_U_33
_atom_site_aniso_U_23
_atom_site_aniso_U_13
_atom_site_aniso_U_12
Sm1 0.0252(3) 0.0306(4) 0.0381(4) 0.0082(9) 0.0003(12) -0.0023(4)
Si1 0.032(3) 0.034(3) 0.030(3) 0.005(2) 0.002(2) 0.005(2)
N2 0.035(9) 0.036(9) 0.038(9) 0.015(7) 0.016(7) 0.012(7)
C13 0.036(10) 0.036(9) 0.021(8) 0.013(7) 0.001(10) -0.015(10)
C12 0.029(12) 0.030(11) 0.029(11) -0.005(9) 0.013(9) -0.020(9)
C20 0.049(6) 0.052(7) 0.038(6) 0.010(6) 0.005(6) -0.001(6)
C19 0.050(6) 0.054(6) 0.043(6) 0.005(6) 0.006(5) 0.001(6)
C18 0.048(5) 0.047(6) 0.046(6) 0.008(5) 0.009(5) 0.000(6)
C17 0.042(6) 0.038(6) 0.048(6) 0.011(5) 0.002(5) -0.001(5)
C16 0.039(7) 0.037(7) 0.049(7) 0.004(6) -0.002(6) -0.001(6)
C15 0.032(11) 0.031(10) 0.047(11) 0.019(8) -0.009(9) -0.013(9)
C14 0.028(10) 0.015(8) 0.054(11) 0.011(7) 0.016(9) -0.009(8)
C25 0.053(7) 0.055(7) 0.046(8) 0.009(6) -0.011(6) -0.013(6)
C26 0.048(7) 0.050(7) 0.045(7) 0.004(6) -0.010(6) -0.008(6)
C27 0.032(11) 0.076(14) 0.050(12) 0.024(11) -0.013(10) 0.020(10)
C28 0.09(2) 0.09(2) 0.055(17) 0.027(14) 0.039(16) 0.034(17)
C10 0.038(11) 0.076(14) 0.022(10) 0.023(10) -0.005(9) -0.004(10)
C11 0.060(12) 0.031(10) 0.027(10) 0.012(8) 0.005(8) 0.004(9)
C2 0.017(5) 0.029(6) 0.027(6) 0.003(5) 0.004(5) 0.006(5)
C1 0.029(6) 0.031(6) 0.030(5) 0.002(5) -0.006(5) 0.001(5)
C9 0.038(6) 0.028(5) 0.031(5) 0.005(4) -0.005(5) 0.001(5)
C8 0.041(6) 0.033(6) 0.030(5) 0.000(5) 0.002(5) 0.004(5)
C7 0.046(7) 0.040(6) 0.034(6) 0.007(6) 0.001(6) 0.003(6)
C6 0.032(10) 0.025(10) 0.047(11) 0.006(10) 0.005(8) 0.008(8)
C5 0.014(10) 0.010(9) 0.028(11) 0.003(8) -0.001(8) -0.003(7)
C4 0.029(7) 0.030(7) 0.023(10) 0.014(13) 0.011(11) -0.001(7)
C3 0.043(13) 0.042(13) 0.029(12) -0.013(10) -0.002(10) 0.017(11)
C21 0.046(6) 0.036(6) 0.052(7) 0.012(7) 0.007(7) -0.005(6)
C22 0.044(6) 0.035(6) 0.046(7) 0.016(7) 0.011(7) 0.002(6)
C23 0.063(9) 0.055(9) 0.062(9) 0.007(8) 0.009(7) -0.001(7)
C24 0.048(8) 0.054(8) 0.060(11) -0.004(7) 0.002(7) 0.007(7)
N1 0.049(10) 0.031(8) 0.050(10) -0.002(7) 0.017(8) 0.001(7)

loop_
_atom_type_symbol
_atom_type_description
_atom_type_scat_dispersion_real
_atom_type_scat_dispersion_imag
_atom_type_scat_source
C C 0.0033 0.0016 'International Tables Vol C Tables 4.2.6.8 and 6.1.1.4'
H H 0.0000 0.0000 'International Tables Vol C Tables 4.2.6.8 and 6.1.1.4'
N N 0.0061 0.0033 'International Tables Vol C Tables 4.2.6.8 and 6.1.1.4'
Si Si 0.0817 0.0704 'International Tables Vol C Tables 4.2.6.8 and 6.1.1.4'
Sm Sm -0.1638 3.4418 'International Tables Vol C Tables 4.2.6.8 and 6.1.1.4'

loop_
_geom_angle_atom_site_label_1
_geom_angle_atom_site_label_2
_geom_angle_atom_site_label_3
_geom_angle
N2 Sm1 C28 32.9(5)
N2 Sm1 N1 95.8(4)
C28 Sm1 N1 120.7(6)
N2 Sm1 C14 85.9(5)
C28 Sm1 C14 76.4(7)
N1 Sm1 C14 146.9(4)
N2 Sm1 C13 115.3(4)
C28 Sm1 C13 105.3(7)
N1 Sm1 C13 129.5(5)
C14 Sm1 C13 30.3(4)
N2 Sm1 C3 159.6(5)
C28 Sm1 C3 134.6(7)
N1 Sm1 C3 80.7(5)
C14 Sm1 C3 108.0(6)
C13 Sm1 C3 81.3(6)
N2 Sm1 C2 143.9(4)
C28 Sm1 C2 111.1(6)
N1 Sm1 C2 110.3(4)
C14 Sm1 C2 85.2(4)
C13 Sm1 C2 66.4(4)
C3 Sm1 C2 30.0(5)
N2 Sm1 C1 117.0(5)
C28 Sm1 C1 86.3(6)
N1 Sm1 C1 113.0(5)
C14 Sm1 C1 95.1(5)
C13 Sm1 C1 88.1(5)
C3 Sm1 C1 48.6(5)
C2 Sm1 C1 29.8(5)
N2 Sm1 C12 112.4(5)
C28 Sm1 C12 120.9(6)
N1 Sm1 C12 101.7(5)
C14 Sm1 C12 48.6(5)
C13 Sm1 C12 31.0(5)
C3 Sm1 C12 87.9(6)
C2 Sm1 C12 86.9(5)
C1 Sm1 C12 114.3(5)
N2 Sm1 C15 66.7(5)
C28 Sm1 C15 73.0(7)
N1 Sm1 C15 122.8(5)
C14 Sm1 C15 29.8(4)
C13 Sm1 C15 50.9(5)
C3 Sm1 C15 131.8(6)
C2 Sm1 C15 114.3(4)
C1 Sm1 C15 123.6(5)
C12 Sm1 C15 49.0(5)
N2 Sm1 C16 83.5(5)
C28 Sm1 C16 99.8(8)
N1 Sm1 C16 98.9(5)
C14 Sm1 C16 48.4(5)
C13 Sm1 C16 50.7(6)
C3 Sm1 C16 116.9(6)
C2 Sm1 C16 115.2(5)
C1 Sm1 C16 138.6(5)
C12 Sm1 C16 29.7(5)
C15 Sm1 C16 29.4(5)
N2 Sm1 C4 130.9(6)
C28 Sm1 C4 118.5(8)
N1 Sm1 C4 65.6(5)
C14 Sm1 C4 134.7(5)
C13 Sm1 C4 110.9(5)
C3 Sm1 C4 29.9(6)
C2 Sm1 C4 49.6(4)
C1 Sm1 C4 48.4(5)
C12 Sm1 C4 115.6(7)
C15 Sm1 C4 161.7(6)
C16 Sm1 C4 141.5(8)
C13 Si1 C10 111.9(7)
C13 Si1 C11 108.7(7)
C10 Si1 C11 110.6(7)
C13 Si1 C2 103.7(6)
C10 Si1 C2 109.0(7)
C11 Si1 C2 112.9(6)
C28 N2 C26 115.0(16)
C28 N2 C27 110.3(15)
C26 N2 C27 110.5(14)
C28 N2 Sm1 74.3(11)
C26 N2 Sm1 119.2(10)
C27 N2 Sm1 122.0(10)
C14 C13 C12 102.9(14)
C14 C13 Si1 122.2(12)
C12 C13 Si1 130.9(13)
C14 C13 Sm1 74.5(8)
C12 C13 Sm1 76.8(9)
Si1 C13 Sm1 96.0(6)
C20 C12 C16 118.6(19)
C20 C12 C13 131.5(18)
C16 C12 C13 109.8(17)
C20 C12 Sm1 119.4(12)
C16 C12 Sm1 77.1(11)
C13 C12 Sm1 72.3(9)
C19 C20 C12 121.0(19)
C20 C19 C18 121.2(18)
C17 C18 C19 121.1(18)
C18 C17 C16 118.6(18)
C15 C16 C12 107.9(19)
C15 C16 C17 132.3(19)
C12 C16 C17 119.5(19)
C15 C16 Sm1 74.3(10)
C12 C16 Sm1 73.3(11)
C17 C16 Sm1 122.7(12)
C14 C15 C16 106.0(16)
C14 C15 C25 125.0(17)
C16 C15 C25 128.7(17)
C14 C15 Sm1 71.5(8)
C16 C15 Sm1 76.3(10)
C25 C15 Sm1 112.0(10)
C15 C14 C13 113.5(15)
C15 C14 Sm1 78.7(9)
C13 C14 Sm1 75.2(8)
C15 C25 C26 114.7(13)
N2 C26 C25 115.1(14)
N2 C28 Sm1 72.8(11)
C1 C2 C3 105.4(15)
C1 C2 Si1 130.4(12)
C3 C2 Si1 117.7(13)
C1 C2 Sm1 75.2(10)
C3 C2 Sm1 73.7(10)
Si1 C2 Sm1 93.7(5)
C2 C1 C9 132.5(15)
C2 C1 C5 108.5(15)
C9 C1 C5 118.5(15)
C2 C1 Sm1 75.1(10)
C9 C1 Sm1 118.7(11)
C5 C1 Sm1 79.0(10)
C8 C9 C1 119.5(15)
C9 C8 C7 124.8(17)
C6 C7 C8 116.6(15)
C7 C6 C5 122.5(15)
C4 C5 C6 134.0(16)
C4 C5 C1 108.2(16)
C6 C5 C1 117.8(15)
C4 C5 Sm1 74.8(10)
C6 C5 Sm1 118.0(11)
C1 C5 Sm1 70.8(9)
C5 C4 C3 107.6(15)
C5 C4 C21 127(2)
C3 C4 C21 125(2)
C5 C4 Sm1 77.5(10)
C3 C4 Sm1 70.8(11)
C21 C4 Sm1 113.4(8)
C2 C3 C4 110.2(17)
C2 C3 Sm1 76.3(11)
C4 C3 Sm1 79.2(11)
C4 C21 C22 108.8(13)
N1 C22 C21 113.0(16)
C23 N1 C22 110.3(15)
C23 N1 C24 107.9(13)
C22 N1 C24 109.3(13)
C23 N1 Sm1 108.8(10)
C22 N1 Sm1 109.1(9)
C24 N1 Sm1 111.4(9)

loop_
_geom_bond_atom_site_label_1
_geom_bond_atom_site_label_2
_geom_bond_distance
Sm1 N2 2.504(14)
Sm1 C28 2.52(2)
Sm1 N1 2.608(13)
Sm1 C14 2.654(13)
Sm1 C13 2.663(14)
Sm1 C3 2.67(2)
Sm1 C2 2.704(13)
Sm1 C1 2.705(16)
Sm1 C12 2.721(18)
Sm1 C15 2.744(15)
Sm1 C16 2.769(19)
Sm1 C4 2.778(13)
Si1 C13 1.850(16)
Si1 C10 1.851(15)
Si1 C11 1.860(14)
Si1 C2 1.889(13)
N2 C28 1.42(2)
N2 C26 1.451(19)
N2 C27 1.475(19)
C13 C14 1.390(19)
C13 C12 1.44(2)
C12 C20 1.39(2)
C12 C16 1.41(2)
C20 C19 1.34(2)
C19 C18 1.40(2)
C18 C17 1.34(2)
C17 C16 1.44(3)
C16 C15 1.40(2)
C15 C14 1.389(19)
C15 C25 1.48(2)
C25 C26 1.50(2)
C2 C1 1.39(2)
C2 C3 1.39(2)
C1 C9 1.41(2)
C1 C5 1.44(2)
C9 C8 1.33(2)
C8 C7 1.41(2)
C7 C6 1.35(2)
C6 C5 1.43(2)
C5 C4 1.34(3)
C4 C3 1.41(3)
C4 C21 1.527(19)
C21 C22 1.528(17)
C22 N1 1.481(19)
C23 N1 1.465(19)
C24 N1 1.483(18)
